data_4329450
loop_
_publ_author_name
'Ping-Kuei Liao'
'Ching-Shiang Fang'
'Alison J. Edwards'
'Samia Kahlal'
'Jean-Yves Saillard'
'C. W. Liu'

_publ_contact_author_address
; 
 Bragg Institute 
 Australian Nuclear Science and Technology Organization
 Locked Bag 2001 
 Kirrawee, N.S.W. 22342
 Australia 
;
_publ_contact_author_email alison.edwards@ansto.gov.au
_publ_contact_author_fax '+61 2 97173607'
_publ_contact_author_name 'Alison Edwards'
_publ_contact_author_phone '+61 2 97177247'
_publ_section_title
;
 Hydrido Copper Clusters Supported by Dithiocarbamates: Oxidative Hydride
 Removal and Neutron Diffraction Analysis of
 [Cu7(H){S2C(aza-15-crown-5)}6]
;
_journal_name_full 'Inorganic Chemistry'
_journal_page_first 6577
_journal_page_last 6591
_journal_paper_doi 10.1021/ic300135w
_journal_volume 51
_journal_year 2012
_chemical_formula_sum 'C22 H40 Cu N2 O8 S4'
_chemical_formula_weight 652.34
_chemical_name_systematic
; 
 ? 
;
_space_group_IT_number 14
_symmetry_cell_setting monoclinic
_symmetry_space_group_name_Hall '-P 2ybc'
_symmetry_space_group_name_H-M 'P 1 21/c 1'
_atom_sites_solution_hydrogens geom
_atom_sites_solution_primary direct
_atom_sites_solution_secondary difmap
_audit_creation_method SHELXL-97
_cell_angle_alpha 90.00
_cell_angle_beta 95.108(7)
_cell_angle_gamma 90.00
_cell_formula_units_Z 4
_cell_length_a 14.863(4)
_cell_length_b 8.267(2)
_cell_length_c 24.074(6)
_cell_measurement_reflns_used 2299
_cell_measurement_temperature 296(2)
_cell_measurement_theta_max 23.18
_cell_measurement_theta_min 2.28
_cell_volume 2946.3(13)
_computing_cell_refinement 'Bruker SAINT'
_computing_data_collection 'Bruker APEX2'
_computing_data_reduction 'Bruker SAINT'
_computing_molecular_graphics 'Bruker SHELXTL'
_computing_publication_material 'Bruker SHELXTL'
_computing_structure_refinement 'SHELXL-97 (Sheldrick, 1997)'
_computing_structure_solution 'SHELXS-97 (Sheldrick, 1990)'
_diffrn_ambient_temperature 296(2)
_diffrn_measured_fraction_theta_full 0.987
_diffrn_measured_fraction_theta_max 0.987
_diffrn_measurement_device_type 'Bruker APEX-II CCD'
_diffrn_measurement_method '\f and \w scans'
_diffrn_radiation_monochromator graphite
_diffrn_radiation_source 'fine-focus sealed tube'
_diffrn_radiation_type MoK\a
_diffrn_radiation_wavelength 0.71073
_diffrn_reflns_av_R_equivalents 0.0639
_diffrn_reflns_av_sigmaI/netI 0.0670
_diffrn_reflns_limit_h_max 17
_diffrn_reflns_limit_h_min -17
_diffrn_reflns_limit_k_max 9
_diffrn_reflns_limit_k_min -9
_diffrn_reflns_limit_l_max 22
_diffrn_reflns_limit_l_min -28
_diffrn_reflns_number 17675
_diffrn_reflns_theta_full 25.26
_diffrn_reflns_theta_max 25.26
_diffrn_reflns_theta_min 1.38
_diffrn_standards_number 0
_exptl_absorpt_coefficient_mu 1.071
_exptl_absorpt_correction_T_max 0.9005
_exptl_absorpt_correction_T_min 0.5660
_exptl_absorpt_correction_type multi-scan
_exptl_absorpt_process_details SADABS
_exptl_crystal_colour brown
_exptl_crystal_density_diffrn 1.471
_exptl_crystal_description needle
_exptl_crystal_F_000 1372
_exptl_crystal_size_max 0.60
_exptl_crystal_size_mid 0.10
_exptl_crystal_size_min 0.10
_refine_diff_density_max 0.738
_refine_diff_density_min -0.603
_refine_diff_density_rms 0.087
_refine_ls_extinction_method none
_refine_ls_goodness_of_fit_ref 1.038
_refine_ls_hydrogen_treatment mixed
_refine_ls_matrix_type full
_refine_ls_number_parameters 332
_refine_ls_number_reflns 5263
_refine_ls_number_restraints 0
_refine_ls_restrained_S_all 1.038
_refine_ls_R_factor_all 0.1165
_refine_ls_R_factor_gt 0.0587
_refine_ls_shift/su_max 0.001
_refine_ls_shift/su_mean 0.000
_refine_ls_structure_factor_coef Fsqd
_refine_ls_weighting_details 'calc w=1/[\s^2^(Fo^2^)+(0.0819P)^2^+2.3393P] where P=(Fo^2^+2Fc^2^)/3'
_refine_ls_weighting_scheme calc
_refine_ls_wR_factor_gt 0.1471
_refine_ls_wR_factor_ref 0.1785
_reflns_number_gt 2970
_reflns_number_total 5263
_reflns_threshold_expression >2sigma(I)
_cod_data_source_file ic300135w_si_002_5.cif
_cod_data_source_block 7
_cod_database_code 4329450

loop_
_symmetry_equiv_pos_as_xyz
'x, y, z'
'-x, y+1/2, -z+1/2'
'-x, -y, -z'
'x, -y-1/2, z-1/2'

loop_
_atom_site_label
_atom_site_type_symbol
_atom_site_fract_x
_atom_site_fract_y
_atom_site_fract_z
_atom_site_U_iso_or_equiv
_atom_site_adp_type
_atom_site_occupancy
_atom_site_symmetry_multiplicity
_atom_site_calc_flag
_atom_site_refinement_flags
_atom_site_disorder_assembly
_atom_site_disorder_group
Cu1 Cu 0.11077(4) 0.98698(8) 0.04127(3) 0.0488(2) Uani 1 1 d . . .
S1 S -0.03119(10) 0.99318(16) 0.07422(6) 0.0504(4) Uani 1 1 d . . .
S2 S 0.25977(9) 0.98696(17) 0.02302(6) 0.0516(4) Uani 1 1 d . . .
S3 S 0.08747(10) 1.25988(17) 0.05596(7) 0.0544(4) Uani 1 1 d . . .
S4 S 0.14928(10) 0.71499(17) 0.04645(6) 0.0540(4) Uani 1 1 d . . .
O1 O -0.0299(6) 1.5284(11) 0.1953(4) 0.064(2) Uiso 0.50 1 d P A 1
O1' O -0.0780(6) 1.5581(10) 0.1798(3) 0.055(2) Uiso 0.50 1 d P A 2
O2 O -0.1906(7) 1.6190(14) 0.2591(4) 0.082(3) Uiso 0.50 1 d P A 1
O2' O -0.1659(8) 1.5250(15) 0.2734(5) 0.096(3) Uiso 0.50 1 d P A 2
O3 O -0.3016(4) 1.3018(9) 0.2714(2) 0.117(2) Uani 1 1 d . . .
O4 O -0.2481(3) 1.1446(6) 0.17709(18) 0.0764(13) Uani 1 1 d . . .
O5 O 0.5010(3) 0.8135(7) -0.05766(19) 0.0852(15) Uani 1 1 d . . .
O6 O 0.5377(4) 0.6123(8) -0.1481(2) 0.1013(17) Uani 1 1 d . D .
O7 O 0.4310(5) 0.3304(7) -0.1267(2) 0.1021(18) Uani 1 1 d . . .
O8 O 0.2814(4) 0.4143(7) -0.0562(2) 0.1027(18) Uani 1 1 d . D .
N1 N -0.0727(3) 1.3033(5) 0.09462(18) 0.0459(11) Uani 1 1 d . . .
N2 N 0.3222(3) 0.6839(6) 0.02603(18) 0.0507(12) Uani 1 1 d . . .
C1 C -0.0128(4) 1.1996(6) 0.0778(2) 0.0438(13) Uani 1 1 d . . .
C2 C 0.2530(4) 0.7812(6) 0.0311(2) 0.0439(13) Uani 1 1 d . . .
C3 C -0.0575(4) 1.4795(6) 0.0914(3) 0.0554(15) Uani 1 1 d . A .
H3A H -0.1156 1.5334 0.0867 0.067 Uiso 1 1 calc R . .
H3B H -0.0261 1.5024 0.0587 0.067 Uiso 1 1 calc R . .
C4 C -0.0043(5) 1.5487(8) 0.1413(3) 0.074(2) Uani 1 1 d . . .
H4A H 0.0565 1.5062 0.1413 0.089 Uiso 1 1 calc R A 1
H4B H -0.0003 1.6643 0.1351 0.089 Uiso 1 1 calc R A 1
C5 C -0.0545(6) 1.6627(11) 0.2219(3) 0.108(3) Uani 1 1 d . . .
H5A H 0.0002 1.7229 0.2329 0.130 Uiso 1 1 calc R A 1
H5B H -0.0900 1.7284 0.1947 0.130 Uiso 1 1 calc R A 1
C6 C -0.1031(6) 1.6503(10) 0.2688(3) 0.097(3) Uani 1 1 d . A .
H6A H -0.0760 1.5656 0.2926 0.116 Uiso 1 1 calc R B 1
H6B H -0.0963 1.7510 0.2894 0.116 Uiso 1 1 calc R B 1
C7 C -0.2263(8) 1.5336(14) 0.3109(5) 0.146(4) Uiso 1 1 d . . .
H7A H -0.1723 1.4977 0.3330 0.175 Uiso 1 1 calc R A 1
H7B H -0.2508 1.6206 0.3320 0.175 Uiso 1 1 calc R A 1
C8 C -0.2821(9) 1.4180(16) 0.3137(5) 0.160(4) Uiso 1 1 d . A .
H8A H -0.3393 1.4673 0.3205 0.191 Uiso 1 1 calc R . .
H8B H -0.2623 1.3580 0.3472 0.191 Uiso 1 1 calc R . .
C9 C -0.2418(7) 1.1762(14) 0.2771(3) 0.116(3) Uani 1 1 d . . .
H9A H -0.2497 1.1165 0.3110 0.139 Uiso 1 1 calc R . .
H9B H -0.1803 1.2169 0.2793 0.139 Uiso 1 1 calc R . .
C10 C -0.2580(7) 1.0722(11) 0.2295(4) 0.108(3) Uani 1 1 d . . .
H10A H -0.2169 0.9811 0.2341 0.130 Uiso 1 1 calc R . .
H10B H -0.3190 1.0300 0.2291 0.130 Uiso 1 1 calc R . .
C11 C -0.1606(4) 1.1982(8) 0.1694(2) 0.0622(17) Uani 1 1 d . . .
H11A H -0.1172 1.1121 0.1778 0.075 Uiso 1 1 calc R . .
H11B H -0.1444 1.2893 0.1937 0.075 Uiso 1 1 calc R . .
C12 C -0.1608(4) 1.2474(7) 0.1098(2) 0.0514(14) Uani 1 1 d . . .
H12A H -0.1801 1.1562 0.0864 0.062 Uiso 1 1 calc R . .
H12B H -0.2047 1.3334 0.1024 0.062 Uiso 1 1 calc R . .
C13 C 0.4097(4) 0.7493(8) 0.0130(2) 0.0590(16) Uani 1 1 d . . .
H13A H 0.4574 0.6763 0.0271 0.071 Uiso 1 1 calc R . .
H13B H 0.4198 0.8527 0.0316 0.071 Uiso 1 1 calc R . .
C14 C 0.4137(4) 0.7717(8) -0.0492(2) 0.0613(16) Uani 1 1 d . . .
H14A H 0.3969 0.6722 -0.0688 0.074 Uiso 1 1 calc R . .
H14B H 0.3723 0.8563 -0.0629 0.074 Uiso 1 1 calc R . .
C15 C 0.5141(6) 0.8716(10) -0.1114(3) 0.095(3) Uani 1 1 d . . .
H15A H 0.4777 0.9682 -0.1182 0.114 Uiso 1 1 calc R . .
H15B H 0.5769 0.9031 -0.1119 0.114 Uiso 1 1 calc R . .
C16 C 0.4930(8) 0.7637(14) -0.1552(4) 0.126(4) Uani 1 1 d . . .
H16A H 0.5090 0.8127 -0.1896 0.152 Uiso 1 1 calc R . .
H16B H 0.4283 0.7455 -0.1589 0.152 Uiso 1 1 calc R . .
C17 C 0.5000(9) 0.5055(15) -0.1894(4) 0.131(4) Uani 1 1 d . . .
H17A H 0.5363 0.5067 -0.2210 0.157 Uiso 1 1 calc R C 1
H17B H 0.4396 0.5415 -0.2024 0.157 Uiso 1 1 calc R C 1
C18 C 0.4958(14) 0.343(2) -0.1681(6) 0.085(5) Uani 0.50 1 d P D 1
H18A H 0.5551 0.3114 -0.1514 0.102 Uiso 0.50 1 calc PR D 1
H18B H 0.4789 0.2693 -0.1986 0.102 Uiso 0.50 1 calc PR D 1
C18' C 0.4442(19) 0.387(4) -0.1787(13) 0.162(12) Uiso 0.50 1 d P D 2
H18C H 0.4266 0.3125 -0.2083 0.194 Uiso 0.50 1 d PR D 2
H18D H 0.4256 0.4620 -0.1757 0.194 Uiso 0.50 1 d PR D 2
C19 C 0.3378(9) 0.3315(17) -0.1427(5) 0.131(4) Uani 1 1 d . D .
H19A H 0.330(7) 0.230(12) -0.167(4) 0.157 Uiso 1 1 d . . .
H19B H 0.316(7) 0.470(12) -0.157(4) 0.157 Uiso 1 1 d . . .
C20 C 0.2859(7) 0.2878(10) -0.0950(4) 0.105(3) Uani 1 1 d . . .
H20A H 0.2251 0.2576 -0.1091 0.126 Uiso 1 1 calc R D .
H20B H 0.3139 0.1944 -0.0762 0.126 Uiso 1 1 calc R . .
C21 C 0.3363(6) 0.4005(9) -0.0125(4) 0.112(3) Uani 1 1 d . . .
H21A H 0.3966 0.4247 -0.0226 0.134 Uiso 1 1 calc R D .
H21B H 0.3362 0.2885 -0.0005 0.134 Uiso 1 1 calc R . .
C22 C 0.3180(5) 0.5072(8) 0.0374(3) 0.075(2) Uani 1 1 d . D .
H22A H 0.2585 0.4813 0.0486 0.090 Uiso 1 1 calc R . .
H22B H 0.3618 0.4813 0.0684 0.090 Uiso 1 1 calc R . .

loop_
_atom_site_aniso_label
_atom_site_aniso_U_11
_atom_site_aniso_U_22
_atom_site_aniso_U_33
_atom_site_aniso_U_23
_atom_site_aniso_U_13
_atom_site_aniso_U_12
Cu1 0.0438(4) 0.0461(4) 0.0584(5) -0.0053(3) 0.0147(3) -0.0017(3)
S1 0.0485(8) 0.0445(8) 0.0607(9) -0.0046(7) 0.0185(7) -0.0038(7)
S2 0.0441(8) 0.0474(8) 0.0648(9) -0.0026(7) 0.0137(7) -0.0046(7)
S3 0.0522(9) 0.0459(8) 0.0681(10) -0.0060(7) 0.0221(7) -0.0057(7)
S4 0.0528(9) 0.0479(8) 0.0640(10) 0.0025(7) 0.0207(7) -0.0032(7)
O3 0.103(4) 0.174(6) 0.074(4) -0.034(4) 0.011(3) 0.020(4)
O4 0.071(3) 0.100(4) 0.062(3) -0.006(3) 0.025(2) -0.021(3)
O5 0.057(3) 0.129(4) 0.072(3) -0.012(3) 0.019(2) -0.021(3)
O6 0.106(4) 0.119(5) 0.078(4) -0.013(4) 0.006(3) 0.019(4)
O7 0.118(5) 0.116(4) 0.072(4) -0.012(3) 0.009(4) 0.005(4)
O8 0.131(5) 0.085(4) 0.091(4) -0.006(3) 0.005(4) 0.036(4)
N1 0.044(3) 0.047(3) 0.046(3) -0.002(2) 0.006(2) 0.002(2)
N2 0.053(3) 0.055(3) 0.046(3) 0.003(2) 0.010(2) 0.010(2)
C1 0.049(3) 0.047(3) 0.036(3) 0.001(2) 0.005(2) -0.002(3)
C2 0.047(3) 0.051(3) 0.033(3) -0.001(2) 0.005(2) 0.002(3)
C3 0.055(4) 0.048(3) 0.065(4) 0.005(3) 0.016(3) 0.007(3)
C4 0.103(6) 0.051(4) 0.074(5) -0.015(3) 0.038(4) -0.014(4)
C5 0.104(7) 0.126(7) 0.096(6) -0.071(6) 0.019(5) -0.022(6)
C6 0.135(8) 0.094(6) 0.063(5) -0.028(4) 0.014(5) -0.009(5)
C9 0.112(7) 0.173(10) 0.063(5) 0.033(6) 0.017(5) 0.032(7)
C10 0.122(8) 0.102(6) 0.106(7) 0.016(6) 0.044(6) -0.007(6)
C11 0.050(4) 0.082(4) 0.056(4) -0.007(3) 0.013(3) -0.015(3)
C12 0.045(3) 0.066(4) 0.045(3) -0.008(3) 0.010(3) 0.003(3)
C13 0.046(4) 0.076(4) 0.055(4) -0.004(3) 0.004(3) 0.011(3)
C14 0.049(4) 0.081(4) 0.055(4) 0.006(3) 0.012(3) 0.002(3)
C15 0.098(6) 0.099(6) 0.094(6) 0.009(5) 0.042(5) -0.027(5)
C16 0.171(11) 0.135(9) 0.075(6) 0.019(6) 0.021(6) 0.006(8)
C17 0.163(10) 0.169(11) 0.062(5) -0.023(7) 0.025(6) -0.037(9)
C18 0.097(13) 0.115(14) 0.045(8) -0.028(9) 0.016(9) 0.030(11)
C19 0.143(11) 0.153(11) 0.094(8) -0.039(7) -0.005(7) 0.027(9)
C20 0.142(8) 0.078(5) 0.097(6) -0.020(5) 0.019(6) -0.007(5)
C21 0.108(7) 0.044(4) 0.169(9) -0.006(5) -0.071(7) 0.002(4)
C22 0.083(5) 0.066(4) 0.080(5) 0.031(4) 0.028(4) 0.036(4)

loop_
_atom_type_symbol
_atom_type_description
_atom_type_scat_dispersion_real
_atom_type_scat_dispersion_imag
_atom_type_scat_source
C C 0.0033 0.0016 'International Tables Vol C Tables 4.2.6.8 and 6.1.1.4'
H H 0.0000 0.0000 'International Tables Vol C Tables 4.2.6.8 and 6.1.1.4'
N N 0.0061 0.0033 'International Tables Vol C Tables 4.2.6.8 and 6.1.1.4'
S S 0.1246 0.1234 'International Tables Vol C Tables 4.2.6.8 and 6.1.1.4'
Cu Cu 0.3201 1.2651 'International Tables Vol C Tables 4.2.6.8 and 6.1.1.4'
O O 0.0106 0.0060 'International Tables Vol C Tables 4.2.6.8 and 6.1.1.4'

loop_
_geom_angle_atom_site_label_1
_geom_angle_atom_site_label_2
_geom_angle_atom_site_label_3
_geom_angle
S2 Cu1 S3 100.92(6)
S2 Cu1 S1 170.99(6)
S3 Cu1 S1 76.89(5)
S2 Cu1 S4 76.86(5)
S3 Cu1 S4 167.36(7)
S1 Cu1 S4 103.33(6)
C1 S1 Cu1 83.94(19)
C2 S2 Cu1 84.93(19)
C1 S3 Cu1 84.76(19)
C2 S4 Cu1 84.32(19)
C4 O1 C5 116.8(8)
C5 O1' C4 110.0(7)
C6 O2 C7 110.2(9)
C7 O2' C6 120.5(11)
C9 O3 C8 110.9(8)
C11 O4 C10 115.1(6)
C14 O5 C15 115.6(5)
C17 O6 C16 108.4(8)
C18' O7 C19 88.0(13)
C18' O7 C18 35.7(12)
C19 O7 C18 120.7(10)
C21 O8 C20 114.5(7)
C1 N1 C12 120.8(5)
C1 N1 C3 120.9(4)
C12 N1 C3 117.9(4)
C2 N2 C13 120.5(5)
C2 N2 C22 122.4(5)
C13 N2 C22 117.0(5)
N1 C1 S3 122.4(4)
N1 C1 S1 123.1(4)
S3 C1 S1 114.4(3)
N2 C2 S4 123.4(4)
N2 C2 S2 122.7(4)
S4 C2 S2 113.9(3)
N1 C3 C3 114.1(5)
O1 C4 C3 122.3(6)
O1 C4 O1' 32.5(4)
C3 C4 O1' 98.8(6)
C6 C5 O1' 116.2(8)
C6 C5 O1 120.3(9)
O1' C5 O1 35.1(5)
O2 C6 O2' 38.9(6)
O2 C6 C5 116.2(8)
O2' C6 C5 120.8(8)
C8 C7 O2' 118.7(13)
C8 C7 O2 130.7(12)
O2' C7 O2 35.6(6)
C7 C8 O3 124.4(12)
O3 C9 C10 108.3(8)
O4 C10 C9 115.7(7)
O4 C11 C12 106.9(5)
N1 C12 C11 113.6(5)
N2 C13 C14 111.7(5)
O5 C14 C13 107.3(5)
C16 C15 O5 115.8(7)
C15 C16 O6 113.7(9)
C18' C17 O6 122.9(15)
C18' C17 C18 36.2(12)
O6 C17 C18 111.1(10)
C17 C18 O7 111.3(12)
C17 C18' O7 125(2)
C17 C18' C19 145(3)
O7 C18' C19 46.8(10)
O7 C19 C20 110.7(9)
O7 C19 C18' 45.2(10)
C20 C19 C18' 155.6(13)
O8 C20 C19 113.1(8)
O8 C21 C22 116.6(7)
N2 C22 C21 114.0(5)

loop_
_geom_bond_atom_site_label_1
_geom_bond_atom_site_label_2
_geom_bond_distance
Cu1 S2 2.2957(16)
Cu1 S3 2.3144(17)
Cu1 S1 2.3199(16)
Cu1 S4 2.3209(17)
S1 C1 1.729(5)
S2 C2 1.716(5)
S3 C1 1.699(5)
S4 C2 1.708(6)
O1 C4 1.397(10)
O1 C5 1.348(11)
O1' C5 1.354(10)
O1' C4 1.497(10)
O2 C6 1.326(12)
O2 C7 1.565(15)
O2' C7 1.330(14)
O2' C6 1.405(13)
O3 C9 1.366(10)
O3 C8 1.411(13)
O4 C11 1.402(7)
O4 C10 1.416(9)
O5 C14 1.375(7)
O5 C15 1.410(8)
O6 C17 1.408(10)
O6 C16 1.420(11)
O7 C18' 1.37(3)
O7 C19 1.404(13)
O7 C18 1.451(18)
O8 C21 1.278(8)
O8 C20 1.408(9)
N1 C1 1.324(6)
N1 C12 1.467(7)
N1 C3 1.477(7)
N2 C2 1.319(7)
N2 C13 1.468(7)
N2 C22 1.488(7)
C3 C4 1.492(9)
C5 C6 1.398(10)
C7 C8 1.271(14)
C9 C10 1.435(12)
C11 C12 1.489(8)
C13 C14 1.515(8)
C15 C16 1.395(11)
C17 C18' 1.33(3)
C17 C18 1.44(2)
C18' C19 1.92(3)
C19 C20 1.483(14)
C21 C22 1.533(11)
